data_1562817
loop_
_publ_author_name
'You, Dong Kyun'
'So, Hyunhee'
'Ryu, Chan Hee'
'Kim, Mingi'
'Lee, Kang Mun'

_publ_section_title
;
 Strategic molecular design of closo-ortho-carboranyl luminophores to
 manifest thermally activated delayed fluorescence
;
_journal_name_full 'Chemical Science'
_journal_paper_doi 10.1039/D1SC00791B
_journal_year 2021
_chemical_formula_sum 'C26 H35 B10'
_chemical_formula_weight 455.64
_space_group_crystal_system monoclinic
_space_group_IT_number 14
_space_group_name_Hall '-P 2yn'
_space_group_name_H-M_alt 'P 1 21/n 1'
_atom_sites_solution_hydrogens geom
_audit_block_doi 10.5517/ccdc.csd.cc27261l
_audit_creation_method SHELXL-2013
_audit_update_record
;
2021-01-21 deposited with the CCDC.	2021-05-21 downloaded from the CCDC.
;
_cell_angle_alpha 90
_cell_angle_beta 99.6900(11)
_cell_angle_gamma 90
_cell_formula_units_Z 4
_cell_length_a 12.3205(4)
_cell_length_b 10.0468(4)
_cell_length_c 22.4474(8)
_cell_measurement_reflns_used 57059
_cell_measurement_temperature 173(2)
_cell_measurement_theta_max 27.133
_cell_measurement_theta_min 3.045
_cell_volume 2738.93(17)
_computing_cell_refinement 'Bruker SAINT'
_computing_data_collection 'Bruker APEX2'
_computing_data_reduction 'Bruker SAINT'
_computing_molecular_graphics 'Bruker SHELXTL'
_computing_publication_material 'Bruker SHELXTL'
_computing_structure_refinement 'SHELXL-2014 (Sheldrick, 2014)'
_computing_structure_solution 'SHELXS-97 (Sheldrick 2008)'
_diffrn_ambient_temperature 173(2)
_diffrn_measured_fraction_theta_full 0.985
_diffrn_measured_fraction_theta_max 0.987
_diffrn_measurement_device_type 'Bruker APEX-II CCD'
_diffrn_measurement_method '\f and \w scans'
_diffrn_radiation_type MoK\a
_diffrn_radiation_wavelength 0.71073
_diffrn_reflns_av_R_equivalents 0.0768
_diffrn_reflns_av_unetI/netI 0.0390
_diffrn_reflns_Laue_measured_fraction_full 0.985
_diffrn_reflns_Laue_measured_fraction_max 0.987
_diffrn_reflns_limit_h_max 15
_diffrn_reflns_limit_h_min -15
_diffrn_reflns_limit_k_max 12
_diffrn_reflns_limit_k_min -12
_diffrn_reflns_limit_l_max 28
_diffrn_reflns_limit_l_min -28
_diffrn_reflns_number 57059
_diffrn_reflns_point_group_measured_fraction_full 0.985
_diffrn_reflns_point_group_measured_fraction_max 0.987
_diffrn_reflns_theta_full 25.242
_diffrn_reflns_theta_max 27.133
_diffrn_reflns_theta_min 3.045
_exptl_absorpt_coefficient_mu 0.057
_exptl_absorpt_correction_T_max 0.994
_exptl_absorpt_correction_T_min 0.982
_exptl_crystal_colour yellow
_exptl_crystal_density_diffrn 1.105
_exptl_crystal_description block
_exptl_crystal_F_000 964
_exptl_crystal_size_max 0.311
_exptl_crystal_size_mid 0.267
_exptl_crystal_size_min 0.106
_refine_diff_density_max 0.412
_refine_diff_density_min -0.241
_refine_diff_density_rms 0.037
_refine_ls_extinction_method none
_refine_ls_goodness_of_fit_ref 1.052
_refine_ls_hydrogen_treatment constr
_refine_ls_matrix_type full
_refine_ls_number_parameters 388
_refine_ls_number_reflns 5977
_refine_ls_number_restraints 75
_refine_ls_restrained_S_all 1.067
_refine_ls_R_factor_all 0.0606
_refine_ls_R_factor_gt 0.0535
_refine_ls_shift/su_max 0.008
_refine_ls_shift/su_mean 0.002
_refine_ls_structure_factor_coef Fsqd
_refine_ls_weighting_details 'w=1/[\s^2^(Fo^2^)+(0.0680P)^2^+0.9558P] where P=(Fo^2^+2Fc^2^)/3'
_refine_ls_weighting_scheme calc
_refine_ls_wR_factor_gt 0.1382
_refine_ls_wR_factor_ref 0.1448
_reflns_Friedel_coverage 0.000
_reflns_number_gt 5282
_reflns_number_total 5977
_reflns_threshold_expression 'I > 2\s(I)'
_cod_data_source_file d1sc00791b2.cif
_cod_data_source_block 4FC
_cod_original_sg_symbol_H-M 'P 21/n'
_cod_database_code 1562817
_shelx_space_group_comment
;
The symmetry employed for this shelxl refinement is uniquely defined
by the following loop, which should always be used as a source of
symmetry information in preference to the above space-group names.
They are only intended as comments.
;
_shelx_estimated_absorpt_t_min 0.983
_shelx_estimated_absorpt_t_max 0.994
_shelxl_version_number 2013-4

loop_
_space_group_symop_operation_xyz
'x, y, z'
'-x+1/2, y+1/2, -z+1/2'
'-x, -y, -z'
'x-1/2, -y-1/2, z-1/2'

loop_
_atom_site_label
_atom_site_type_symbol
_atom_site_fract_x
_atom_site_fract_y
_atom_site_fract_z
_atom_site_U_iso_or_equiv
_atom_site_adp_type
_atom_site_occupancy
_atom_site_site_symmetry_order
_atom_site_calc_flag
_atom_site_refinement_flags_posn
_atom_site_refinement_flags_adp
_atom_site_refinement_flags_occupancy
_atom_site_disorder_assembly
_atom_site_disorder_group
C1 C 0.35404(12) 0.68635(16) 0.77700(7) 0.0396(3) Uani 1 1 d . . . . .
H16 H 0.3119 0.6288 0.7978 0.048 Uiso 1 1 calc R U . . .
C2 C 0.46434(12) 0.70745(16) 0.79846(6) 0.0403(3) Uani 1 1 d . . . . .
H15 H 0.4975 0.6715 0.8363 0.048 Uiso 1 1 calc R U . . .
C3 C 0.52604(11) 0.78110(14) 0.76452(6) 0.0329(3) Uani 1 1 d . . . . .
H14 H 0.6023 0.7928 0.7794 0.039 Uiso 1 1 calc R U . . .
C4 C 0.48125(9) 0.83968(12) 0.70890(5) 0.0236(2) Uani 1 1 d . . . . .
C5 C 0.28608(10) 1.01249(13) 0.60766(5) 0.0281(3) Uani 1 1 d . . . . .
H20 H 0.3547 1.0539 0.6058 0.034 Uiso 1 1 calc R U . . .
C6 C 0.18998(11) 1.06173(16) 0.57304(6) 0.0350(3) Uani 1 1 d . . . . .
H21 H 0.1936 1.1365 0.5476 0.042 Uiso 1 1 calc R U . . .
C7 C 0.08893(11) 1.00249(17) 0.57543(6) 0.0404(4) Uani 1 1 d . . . . .
H22 H 0.0241 1.0355 0.5510 0.048 Uiso 1 1 calc R U . . .
C8 C 0.08290(11) 0.89573(17) 0.61331(7) 0.0408(4) Uani 1 1 d . . . . .
H23 H 0.0138 0.8554 0.6152 0.049 Uiso 1 1 calc R U . . .
C9 C 0.18534(11) 0.74247(17) 0.69715(7) 0.0408(4) Uani 1 1 d . . . . .
C10 C 0.30599(11) 0.75058(14) 0.72467(6) 0.0320(3) Uani 1 1 d . . . . .
C11 C 0.36522(9) 0.83424(12) 0.69106(5) 0.0240(3) Uani 1 1 d . . . . .
C12 C 0.28174(9) 0.90252(13) 0.64514(5) 0.0255(3) Uani 1 1 d . . . . .
C13 C 0.17804(10) 0.84745(15) 0.64865(6) 0.0332(3) Uani 1 1 d . . . . .
C14 C 0.56471(9) 0.89410(12) 0.67312(5) 0.0213(2) Uani 1 1 d . . . . .
C15 C 0.61159(9) 0.78554(12) 0.62154(5) 0.0246(3) Uani 1 1 d . . . . .
C22 C 0.11072(14) 0.7766(2) 0.74338(9) 0.0643(6) Uani 1 1 d . . . . .
H26A H 0.0336 0.7757 0.7234 0.096 Uiso 1 1 calc R U . . .
H26B H 0.1295 0.8653 0.7602 0.096 Uiso 1 1 calc R U . . .
H26C H 0.1214 0.7107 0.7760 0.096 Uiso 1 1 calc R U . . .
C23 C 0.15838(17) 0.6028(2) 0.67050(11) 0.0673(6) Uani 1 1 d . . . . .
H27A H 0.0821 0.6008 0.6493 0.101 Uiso 1 1 calc R U . . .
H27B H 0.1678 0.5369 0.7032 0.101 Uiso 1 1 calc R U . . .
H27C H 0.2081 0.5816 0.6420 0.101 Uiso 1 1 calc R U . . .
C16 C 0.5544(4) 0.6515(5) 0.6112(2) 0.029(3) Uani 0.350(13) 1 d G . P A 1
C21 C 0.6119(5) 0.5432(6) 0.6392(5) 0.043(2) Uani 0.350(13) 1 d G . P A 1
H29 H 0.6836 0.5553 0.6620 0.052 Uiso 0.350(13) 1 calc R U P A 1
C20 C 0.5646(7) 0.4172(5) 0.6340(5) 0.060(2) Uani 0.350(13) 1 d G . P A 1
H30 H 0.6039 0.3432 0.6531 0.071 Uiso 0.350(13) 1 calc R U P A 1
C19 C 0.4599(5) 0.3996(4) 0.6007(3) 0.054(5) Uani 0.350(13) 1 d G . P A 1
H31 H 0.4275 0.3135 0.5971 0.065 Uiso 0.350(13) 1 calc R U P A 1
C18 C 0.4024(5) 0.5079(6) 0.5726(4) 0.0475(17) Uani 0.350(13) 1 d G . P A 1
H32 H 0.3307 0.4958 0.5499 0.057 Uiso 0.350(13) 1 calc R U P A 1
C17 C 0.4497(5) 0.6339(5) 0.5779(4) 0.0382(15) Uani 0.350(13) 1 d G . P A 1
H33 H 0.4104 0.7079 0.5588 0.046 Uiso 0.350(13) 1 calc R U P A 1
C28B C 0.5608(2) 0.6495(3) 0.61409(12) 0.0284(16) Uani 0.650(13) 1 d G . P A 2
C29B C 0.5885(3) 0.5496(4) 0.65679(14) 0.0348(8) Uani 0.650(13) 1 d G . P A 2
H29B H 0.6414 0.5662 0.6919 0.042 Uiso 0.650(13) 1 calc R U P A 2
C30B C 0.5388(4) 0.4253(3) 0.64806(14) 0.0442(9) Uani 0.650(13) 1 d G . P A 2
H30B H 0.5578 0.3570 0.6772 0.053 Uiso 0.650(13) 1 calc R U P A 2
C31B C 0.4613(3) 0.4009(2) 0.59665(17) 0.051(3) Uani 0.650(13) 1 d G . P A 2
H31B H 0.4274 0.3160 0.5907 0.061 Uiso 0.650(13) 1 calc R U P A 2
C32B C 0.4336(5) 0.5008(3) 0.5540(2) 0.0527(12) Uani 0.650(13) 1 d G . P A 2
H32B H 0.3807 0.4841 0.5188 0.063 Uiso 0.650(13) 1 calc R U P A 2
C33B C 0.4833(5) 0.6251(3) 0.56267(16) 0.0404(10) Uani 0.650(13) 1 d G . P A 2
H33B H 0.4643 0.6933 0.5335 0.048 Uiso 0.650(13) 1 calc R U P A 2
B1 B 0.64520(11) 0.87524(15) 0.56225(6) 0.0276(3) Uani 1 1 d . . . . .
H11 H 0.6355 0.8370 0.5148 0.033 Uiso 1 1 calc R U . . .
B2 B 0.53044(10) 0.91959(13) 0.59640(6) 0.0220(3) Uani 1 1 d . . . . .
H6 H 0.4441 0.9081 0.5717 0.026 Uiso 1 1 calc R U . . .
B3 B 0.62068(11) 1.04469(15) 0.57850(6) 0.0274(3) Uani 1 1 d . . . . .
H7 H 0.5946 1.1188 0.5416 0.033 Uiso 1 1 calc R U . . .
B4 B 0.75702(12) 0.97920(17) 0.59378(7) 0.0337(3) Uani 1 1 d . . . . .
H12 H 0.8218 1.0106 0.5672 0.040 Uiso 1 1 calc R U . . .
B5 B 0.74855(12) 0.81300(17) 0.62025(7) 0.0324(3) Uani 1 1 d . . . . .
H10 H 0.8073 0.7334 0.6112 0.039 Uiso 1 1 calc R U . . .
B6 B 0.57025(11) 1.05259(14) 0.64801(6) 0.0245(3) Uani 1 1 d . . . . .
H5 H 0.5112 1.1320 0.6570 0.029 Uiso 1 1 calc R U . . .
B7 B 0.71097(12) 1.08758(16) 0.64676(7) 0.0314(3) Uani 1 1 d . . . . .
H8 H 0.7458 1.1902 0.6550 0.038 Uiso 1 1 calc R U . . .
B8 B 0.78864(11) 0.94340(17) 0.67283(7) 0.0337(3) Uani 1 1 d . . . . .
H9 H 0.8745 0.9503 0.6987 0.040 Uiso 1 1 calc R U . . .
B9 B 0.69602(11) 0.82060(15) 0.68891(6) 0.0281(3) Uani 1 1 d . . . . .
H3 H 0.7189 0.7442 0.7252 0.034 Uiso 1 1 calc R U . . .
B10 B 0.67285(11) 0.98956(15) 0.70595(6) 0.0277(3) Uani 1 1 d . . . . .
H4 H 0.6820 1.0260 0.7537 0.033 Uiso 1 1 calc R U . . .
C1H C 1.1735(8) 0.5809(9) 0.4327(3) 0.126(3) Uani 0.5 1 d D U P B -1
H1HA H 1.2462 0.6141 0.4277 0.189 Uiso 0.5 1 calc R U P B -1
H1HB H 1.1236 0.5845 0.3938 0.189 Uiso 0.5 1 calc R U P B -1
H1HC H 1.1801 0.4887 0.4471 0.189 Uiso 0.5 1 calc R U P B -1
C2H C 1.1291(11) 0.6645(15) 0.4773(7) 0.141(4) Uani 0.5 1 d D U P B -1
H2HA H 1.1751 0.6546 0.5177 0.169 Uiso 0.5 1 calc R U P B -1
H2HB H 1.1299 0.7593 0.4654 0.169 Uiso 0.5 1 calc R U P B -1
C3H C 1.0165(7) 0.6227(8) 0.4796(4) 0.131(2) Uani 0.5 1 d D U P B -1
H3HA H 0.9746 0.6311 0.4381 0.157 Uiso 0.5 1 calc R U P B -1
H3HB H 0.9852 0.6887 0.5047 0.157 Uiso 0.5 1 calc R U P B -1
C4H C 0.9905(14) 0.4830(14) 0.5029(11) 0.116(2) Uani 0.5 1 d D U P B -1
H4HA H 0.9989 0.4162 0.4716 0.140 Uiso 0.5 1 calc R U P B -1
H4HB H 1.0452 0.4619 0.5393 0.140 Uiso 0.5 1 calc R U P B -1
C5H C 0.8777(6) 0.4708(8) 0.5184(4) 0.120(2) Uani 0.5 1 d D U P B -1
H5HA H 0.8255 0.5055 0.4835 0.144 Uiso 0.5 1 calc R U P B -1
H5HB H 0.8742 0.5318 0.5527 0.144 Uiso 0.5 1 calc R U P B -1
C6H C 0.8321(12) 0.3332(13) 0.5355(7) 0.151(4) Uani 0.5 1 d D U P B -1
H6HA H 0.7583 0.3451 0.5454 0.226 Uiso 0.5 1 calc R U P B -1
H6HB H 0.8811 0.2963 0.5705 0.226 Uiso 0.5 1 calc R U P B -1
H6HC H 0.8285 0.2720 0.5012 0.226 Uiso 0.5 1 calc R U P B -1

loop_
_atom_site_aniso_label
_atom_site_aniso_U_11
_atom_site_aniso_U_22
_atom_site_aniso_U_33
_atom_site_aniso_U_23
_atom_site_aniso_U_13
_atom_site_aniso_U_12
C1 0.0411(8) 0.0440(8) 0.0370(7) 0.0133(6) 0.0160(6) -0.0018(6)
C2 0.0409(8) 0.0508(9) 0.0299(7) 0.0166(6) 0.0081(6) 0.0062(6)
C3 0.0293(6) 0.0438(8) 0.0249(6) 0.0077(5) 0.0027(5) 0.0035(5)
C4 0.0235(5) 0.0263(6) 0.0211(5) 0.0011(4) 0.0044(4) 0.0012(4)
C5 0.0241(6) 0.0360(7) 0.0245(6) 0.0003(5) 0.0050(5) 0.0062(5)
C6 0.0312(7) 0.0495(8) 0.0242(6) 0.0026(6) 0.0040(5) 0.0129(6)
C7 0.0248(6) 0.0682(10) 0.0264(7) -0.0053(6) -0.0006(5) 0.0124(6)
C8 0.0209(6) 0.0659(10) 0.0353(7) -0.0051(7) 0.0039(5) -0.0010(6)
C9 0.0282(7) 0.0533(9) 0.0424(8) 0.0065(7) 0.0103(6) -0.0084(6)
C10 0.0294(6) 0.0364(7) 0.0321(7) 0.0020(5) 0.0107(5) -0.0021(5)
C11 0.0240(6) 0.0271(6) 0.0215(5) -0.0005(4) 0.0058(4) 0.0004(4)
C12 0.0202(5) 0.0347(6) 0.0220(5) -0.0033(5) 0.0046(4) 0.0022(5)
C13 0.0237(6) 0.0468(8) 0.0299(6) -0.0027(6) 0.0069(5) -0.0023(5)
C14 0.0197(5) 0.0252(6) 0.0184(5) -0.0006(4) 0.0013(4) 0.0010(4)
C15 0.0222(5) 0.0286(6) 0.0230(6) -0.0011(4) 0.0041(4) 0.0041(4)
C22 0.0356(8) 0.1066(17) 0.0566(11) 0.0259(11) 0.0248(8) 0.0048(9)
C23 0.0592(11) 0.0579(12) 0.0795(14) 0.0074(10) -0.0034(10) -0.0281(9)
C16 0.044(5) 0.010(4) 0.034(6) 0.010(4) 0.015(4) 0.009(3)
C21 0.044(3) 0.033(3) 0.048(4) 0.001(3) -0.009(3) 0.005(2)
C20 0.071(5) 0.028(3) 0.072(5) 0.006(3) -0.008(4) 0.004(3)
C19 0.068(11) 0.024(7) 0.067(8) 0.014(5) 0.001(7) 0.008(6)
C18 0.046(3) 0.040(3) 0.054(4) -0.007(3) 0.001(3) -0.009(2)
C17 0.032(3) 0.035(2) 0.045(3) -0.002(2) -0.002(2) -0.0002(19)
C28B 0.021(2) 0.038(3) 0.024(3) -0.011(2) -0.0005(19) 0.0015(19)
C29B 0.0350(14) 0.0324(13) 0.0360(15) 0.0040(12) 0.0028(12) 0.0009(11)
C30B 0.0516(19) 0.0305(15) 0.0494(17) 0.0059(12) 0.0055(15) 0.0020(12)
C31B 0.064(5) 0.032(4) 0.055(3) -0.015(2) 0.003(3) -0.017(3)
C32B 0.066(3) 0.0346(14) 0.050(2) -0.0076(14) -0.0124(19) -0.0078(15)
C33B 0.051(2) 0.0287(12) 0.0359(16) -0.0023(11) -0.0087(15) -0.0022(13)
B1 0.0239(6) 0.0363(7) 0.0239(6) -0.0002(5) 0.0074(5) 0.0001(5)
B2 0.0205(6) 0.0270(6) 0.0180(6) 0.0005(5) 0.0021(5) 0.0005(5)
B3 0.0253(6) 0.0322(7) 0.0248(6) 0.0025(5) 0.0044(5) -0.0041(5)
B4 0.0222(6) 0.0477(9) 0.0320(7) 0.0012(6) 0.0066(6) -0.0051(6)
B5 0.0212(6) 0.0430(8) 0.0334(8) -0.0010(6) 0.0057(6) 0.0046(6)
B6 0.0249(6) 0.0246(6) 0.0234(6) 0.0003(5) 0.0026(5) -0.0021(5)
B7 0.0263(7) 0.0373(8) 0.0298(7) -0.0004(6) 0.0023(6) -0.0093(6)
B8 0.0200(6) 0.0481(9) 0.0319(7) -0.0002(6) 0.0009(5) -0.0031(6)
B9 0.0207(6) 0.0359(8) 0.0264(7) 0.0014(6) -0.0001(5) 0.0036(5)
B10 0.0233(6) 0.0341(7) 0.0239(6) -0.0019(5) -0.0013(5) -0.0042(5)
C1H 0.166(7) 0.119(6) 0.094(5) 0.011(4) 0.028(5) 0.024(5)
C2H 0.154(6) 0.131(6) 0.139(6) -0.013(5) 0.029(5) 0.033(5)
C3H 0.131(4) 0.123(4) 0.135(5) -0.013(4) 0.008(4) 0.014(4)
C4H 0.128(4) 0.118(6) 0.092(4) -0.013(4) -0.015(4) 0.027(4)
C5H 0.118(4) 0.127(5) 0.116(4) -0.007(4) 0.023(4) 0.026(4)
C6H 0.188(10) 0.111(6) 0.157(9) 0.055(6) 0.042(8) 0.033(7)

loop_
_atom_type_symbol
_atom_type_description
_atom_type_scat_dispersion_real
_atom_type_scat_dispersion_imag
_atom_type_scat_source
C C 0.0033 0.0016 'International Tables Vol C Tables 4.2.6.8 and 6.1.1.4'
H H 0.0000 0.0000 'International Tables Vol C Tables 4.2.6.8 and 6.1.1.4'
B B 0.0013 0.0007 'International Tables Vol C Tables 4.2.6.8 and 6.1.1.4'

loop_
_geom_angle_atom_site_label_1
_geom_angle_atom_site_label_2
_geom_angle_atom_site_label_3
_geom_angle
_geom_angle_site_symmetry_1
_geom_angle_site_symmetry_3
_geom_angle_publ_flag
C2 C1 C10 118.72(13) . . ?
C2 C1 H16 120.6 . . ?
C10 C1 H16 120.6 . . ?
C3 C2 C1 119.46(13) . . ?
C3 C2 H15 120.3 . . ?
C1 C2 H15 120.3 . . ?
C2 C3 C4 123.01(13) . . ?
C2 C3 H14 118.5 . . ?
C4 C3 H14 118.5 . . ?
C3 C4 C11 117.41(11) . . ?
C3 C4 C14 115.04(10) . . ?
C11 C4 C14 127.43(10) . . ?
C6 C5 C12 120.16(12) . . ?
C6 C5 H20 119.9 . . ?
C12 C5 H20 119.9 . . ?
C7 C6 C5 120.62(14) . . ?
C7 C6 H21 119.7 . . ?
C5 C6 H21 119.7 . . ?
C8 C7 C6 119.93(13) . . ?
C8 C7 H22 120.0 . . ?
C6 C7 H22 120.0 . . ?
C7 C8 C13 119.77(13) . . ?
C7 C8 H23 120.1 . . ?
C13 C8 H23 120.1 . . ?
C13 C9 C10 101.09(11) . . ?
C13 C9 C22 111.20(14) . . ?
C10 C9 C22 111.76(14) . . ?
C13 C9 C23 111.98(14) . . ?
C10 C9 C23 109.92(14) . . ?
C22 C9 C23 110.59(15) . . ?
C1 C10 C11 123.08(12) . . ?
C1 C10 C9 124.91(12) . . ?
C11 C10 C9 112.00(12) . . ?
C10 C11 C4 117.31(11) . . ?
C10 C11 C12 106.51(10) . . ?
C4 C11 C12 136.09(11) . . ?
C5 C12 C13 118.21(12) . . ?
C5 C12 C11 133.43(11) . . ?
C13 C12 C11 107.87(11) . . ?
C8 C13 C12 121.22(13) . . ?
C8 C13 C9 126.82(12) . . ?
C12 C13 C9 111.79(12) . . ?
C4 C14 B6 125.91(10) . . ?
C4 C14 B10 121.77(9) . . ?
B6 C14 B10 62.80(8) . . ?
C4 C14 B2 120.77(9) . . ?
B6 C14 B2 62.89(7) . . ?
B10 C14 B2 113.00(9) . . ?
C4 C14 C15 117.03(9) . . ?
B6 C14 C15 109.14(9) . . ?
B10 C14 C15 108.31(9) . . ?
B2 C14 C15 59.06(7) . . ?
C4 C14 B9 115.24(9) . . ?
B6 C14 B9 111.98(9) . . ?
B10 C14 B9 61.57(8) . . ?
B2 C14 B9 109.04(9) . . ?
C15 C14 B9 58.62(7) . . ?
C28B C15 B5 122.53(14) . . ?
C16 C15 B5 124.9(2) . . ?
C28B C15 B1 122.88(13) . . ?
C16 C15 B1 120.9(2) . . ?
B5 C15 B1 62.32(8) . . ?
C28B C15 B2 117.99(15) . . ?
C16 C15 B2 114.6(2) . . ?
B5 C15 B2 112.88(10) . . ?
B1 C15 B2 62.32(8) . . ?
C28B C15 B9 117.59(15) . . ?
C16 C15 B9 120.8(2) . . ?
B5 C15 B9 62.04(8) . . ?
B1 C15 B9 112.65(10) . . ?
B2 C15 B9 111.16(9) . . ?
C28B C15 C14 117.47(12) . . ?
C16 C15 C14 117.08(18) . . ?
B5 C15 C14 110.16(9) . . ?
B1 C15 C14 109.53(9) . . ?
B2 C15 C14 59.44(7) . . ?
B9 C15 C14 60.74(7) . . ?
C9 C22 H26A 109.5 . . ?
C9 C22 H26B 109.5 . . ?
H26A C22 H26B 109.5 . . ?
C9 C22 H26C 109.5 . . ?
H26A C22 H26C 109.5 . . ?
H26B C22 H26C 109.5 . . ?
C9 C23 H27A 109.5 . . ?
C9 C23 H27B 109.5 . . ?
H27A C23 H27B 109.5 . . ?
C9 C23 H27C 109.5 . . ?
H27A C23 H27C 109.5 . . ?
H27B C23 H27C 109.5 . . ?
C21 C16 C17 120.0 . . ?
C21 C16 C15 115.9(4) . . ?
C17 C16 C15 124.0(4) . . ?
C16 C21 C20 120.0 . . ?
C16 C21 H29 120.0 . . ?
C20 C21 H29 120.0 . . ?
C19 C20 C21 120.0 . . ?
C19 C20 H30 120.0 . . ?
C21 C20 H30 120.0 . . ?
C18 C19 C20 120.0 . . ?
C18 C19 H31 120.0 . . ?
C20 C19 H31 120.0 . . ?
C19 C18 C17 120.0 . . ?
C19 C18 H32 120.0 . . ?
C17 C18 H32 120.0 . . ?
C18 C17 C16 120.0 . . ?
C18 C17 H33 120.0 . . ?
C16 C17 H33 120.0 . . ?
C29B C28B C33B 120.0 . . ?
C29B C28B C15 122.1(2) . . ?
C33B C28B C15 117.9(2) . . ?
C30B C29B C28B 120.0 . . ?
C30B C29B H29B 120.0 . . ?
C28B C29B H29B 120.0 . . ?
C29B C30B C31B 120.0 . . ?
C29B C30B H30B 120.0 . . ?
C31B C30B H30B 120.0 . . ?
C30B C31B C32B 120.0 . . ?
C30B C31B H31B 120.0 . . ?
C32B C31B H31B 120.0 . . ?
C33B C32B C31B 120.0 . . ?
C33B C32B H32B 120.0 . . ?
C31B C32B H32B 120.0 . . ?
C32B C33B C28B 120.0 . . ?
C32B C33B H33B 120.0 . . ?
C28B C33B H33B 120.0 . . ?
C15 B1 B5 58.84(8) . . ?
C15 B1 B2 58.85(7) . . ?
B5 B1 B2 107.27(9) . . ?
C15 B1 B3 105.81(9) . . ?
B5 B1 B3 108.22(10) . . ?
B2 B1 B3 59.72(8) . . ?
C15 B1 B4 105.77(10) . . ?
B5 B1 B4 60.18(9) . . ?
B2 B1 B4 107.50(10) . . ?
B3 B1 B4 60.18(9) . . ?
C15 B1 H11 123.9 . . ?
B5 B1 H11 121.7 . . ?
B2 B1 H11 122.2 . . ?
B3 B1 H11 122.0 . . ?
B4 B1 H11 122.1 . . ?
C15 B2 C14 61.50(7) . . ?
C15 B2 B3 106.19(9) . . ?
C14 B2 B3 105.97(9) . . ?
C15 B2 B1 58.83(7) . . ?
C14 B2 B1 108.39(9) . . ?
B3 B2 B1 60.22(8) . . ?
C15 B2 B6 107.06(9) . . ?
C14 B2 B6 57.80(7) . . ?
B3 B2 B6 60.01(8) . . ?
B1 B2 B6 108.47(9) . . ?
C15 B2 H6 122.3 . . ?
C14 B2 H6 122.2 . . ?
B3 B2 H6 122.8 . . ?
B1 B2 H6 121.3 . . ?
B6 B2 H6 122.3 . . ?
B2 B3 B6 60.38(7) . . ?
B2 B3 B1 60.07(8) . . ?
B6 B3 B1 108.65(10) . . ?
B2 B3 B4 107.58(10) . . ?
B6 B3 B4 107.76(10) . . ?
B1 B3 B4 59.92(8) . . ?
B2 B3 B7 107.51(10) . . ?
B6 B3 B7 59.70(8) . . ?
B1 B3 B7 107.70(10) . . ?
B4 B3 B7 59.60(9) . . ?
B2 B3 H7 121.8 . . ?
B6 B3 H7 121.4 . . ?
B1 B3 H7 121.5 . . ?
B4 B3 H7 122.1 . . ?
B7 B3 H7 122.2 . . ?
B7 B4 B1 108.28(10) . . ?
B7 B4 B5 107.96(10) . . ?
B1 B4 B5 59.82(9) . . ?
B7 B4 B3 60.35(8) . . ?
B1 B4 B3 59.89(8) . . ?
B5 B4 B3 107.70(10) . . ?
B7 B4 B8 59.95(9) . . ?
B1 B4 B8 107.56(10) . . ?
B5 B4 B8 59.71(9) . . ?
B3 B4 B8 107.82(10) . . ?
B7 B4 H12 121.4 . . ?
B1 B4 H12 121.8 . . ?
B5 B4 H12 122.0 . . ?
B3 B4 H12 121.7 . . ?
B8 B4 H12 122.0 . . ?
C15 B5 B9 59.17(7) . . ?
C15 B5 B1 58.84(7) . . ?
B9 B5 B1 107.53(9) . . ?
C15 B5 B8 105.77(10) . . ?
B9 B5 B8 59.44(9) . . ?
B1 B5 B8 108.20(11) . . ?
C15 B5 B4 105.63(10) . . ?
B9 B5 B4 107.48(11) . . ?
B1 B5 B4 60.00(8) . . ?
B8 B5 B4 60.33(9) . . ?
C15 B5 H10 123.8 . . ?
B9 B5 H10 122.0 . . ?
B1 B5 H10 121.7 . . ?
B8 B5 H10 122.0 . . ?
B4 B5 H10 122.2 . . ?
C14 B6 B10 58.90(7) . . ?
C14 B6 B7 106.60(10) . . ?
B10 B6 B7 60.25(8) . . ?
C14 B6 B3 106.86(9) . . ?
B10 B6 B3 108.49(10) . . ?
B7 B6 B3 60.49(8) . . ?
C14 B6 B2 59.32(7) . . ?
B10 B6 B2 107.07(9) . . ?
B7 B6 B2 107.52(10) . . ?
B3 B6 B2 59.61(8) . . ?
C14 B6 H5 123.1 . . ?
B10 B6 H5 121.8 . . ?
B7 B6 H5 121.8 . . ?
B3 B6 H5 121.6 . . ?
B2 B6 H5 122.3 . . ?
B6 B7 B4 108.21(10) . . ?
B6 B7 B10 59.80(8) . . ?
B4 B7 B10 108.37(11) . . ?
B6 B7 B8 107.83(10) . . ?
B4 B7 B8 60.41(9) . . ?
B10 B7 B8 59.92(8) . . ?
B6 B7 B3 59.81(8) . . ?
B4 B7 B3 60.05(8) . . ?
B10 B7 B3 107.59(10) . . ?
B8 B7 B3 107.95(11) . . ?
B6 B7 H8 121.8 . . ?
B4 B7 H8 121.3 . . ?
B10 B7 H8 121.8 . . ?
B8 B7 H8 121.7 . . ?
B3 B7 H8 122.0 . . ?
B9 B8 B5 60.11(9) . . ?
B9 B8 B10 60.21(8) . . ?
B5 B8 B10 108.50(10) . . ?
B9 B8 B7 107.88(10) . . ?
B5 B8 B7 107.92(10) . . ?
B10 B8 B7 60.02(8) . . ?
B9 B8 B4 107.72(10) . . ?
B5 B8 B4 59.96(9) . . ?
B10 B8 B4 107.84(10) . . ?
B7 B8 B4 59.65(9) . . ?
B9 B8 H9 121.7 . . ?
B5 B8 H9 121.5 . . ?
B10 B8 H9 121.5 . . ?
B7 B8 H9 121.9 . . ?
B4 B8 H9 122.0 . . ?
C15 B9 B8 106.27(10) . . ?
C15 B9 C14 60.64(7) . . ?
B8 B9 C14 105.70(10) . . ?
C15 B9 B5 58.80(8) . . ?
B8 B9 B5 60.45(9) . . ?
C14 B9 B5 107.53(9) . . ?
C15 B9 B10 106.85(9) . . ?
B8 B9 B10 60.42(9) . . ?
C14 B9 B10 57.71(7) . . ?
B5 B9 B10 108.94(11) . . ?
C15 B9 H3 122.6 . . ?
B8 B9 H3 122.5 . . ?
C14 B9 H3 123.0 . . ?
B5 B9 H3 121.3 . . ?
B10 B9 H3 122.0 . . ?
C14 B10 B6 58.30(7) . . ?
C14 B10 B9 60.72(8) . . ?
B6 B10 B9 107.74(9) . . ?
C14 B10 B8 107.23(10) . . ?
B6 B10 B8 108.06(10) . . ?
B9 B10 B8 59.37(9) . . ?
C14 B10 B7 105.90(9) . . ?
B6 B10 B7 59.95(8) . . ?
B9 B10 B7 107.24(10) . . ?
B8 B10 B7 60.05(9) . . ?
C14 B10 H4 122.9 . . ?
B6 B10 H4 122.0 . . ?
B9 B10 H4 121.7 . . ?
B8 B10 H4 121.8 . . ?
B7 B10 H4 122.5 . . ?
C2H C1H H1HA 109.5 . . ?
C2H C1H H1HB 109.5 . . ?
H1HA C1H H1HB 109.5 . . ?
C2H C1H H1HC 109.5 . . ?
H1HA C1H H1HC 109.5 . . ?
H1HB C1H H1HC 109.5 . . ?
C3H C2H C1H 108.8(10) . . ?
C3H C2H H2HA 109.9 . . ?
C1H C2H H2HA 109.9 . . ?
C3H C2H H2HB 109.9 . . ?
C1H C2H H2HB 109.9 . . ?
H2HA C2H H2HB 108.3 . . ?
C2H C3H C4H 121.7(10) . . ?
C2H C3H H3HA 106.9 . . ?
C4H C3H H3HA 106.9 . . ?
C2H C3H H3HB 106.9 . . ?
C4H C3H H3HB 106.9 . . ?
H3HA C3H H3HB 106.7 . . ?
C5H C4H C3H 114.0(11) . . ?
C5H C4H H4HA 108.8 . . ?
C3H C4H H4HA 108.8 . . ?
C5H C4H H4HB 108.8 . . ?
C3H C4H H4HB 108.8 . . ?
H4HA C4H H4HB 107.7 . . ?
C4H C5H C6H 121.1(9) . . ?
C4H C5H H5HA 107.1 . . ?
C6H C5H H5HA 107.1 . . ?
C4H C5H H5HB 107.1 . . ?
C6H C5H H5HB 107.1 . . ?
H5HA C5H H5HB 106.8 . . ?
C5H C6H H6HA 109.5 . . ?
C5H C6H H6HB 109.5 . . ?
H6HA C6H H6HB 109.5 . . ?
C5H C6H H6HC 109.5 . . ?
H6HA C6H H6HC 109.5 . . ?
H6HB C6H H6HC 109.5 . . ?

loop_
_geom_bond_atom_site_label_1
_geom_bond_atom_site_label_2
_geom_bond_distance
_geom_bond_site_symmetry_2
_geom_bond_publ_flag
C1 C2 1.380(2) . ?
C1 C10 1.383(2) . ?
C1 H16 0.9500 . ?
C2 C3 1.3787(19) . ?
C2 H15 0.9500 . ?
C3 C4 1.4063(17) . ?
C3 H14 0.9500 . ?
C4 C11 1.4192(16) . ?
C4 C14 1.5096(16) . ?
C5 C6 1.3932(17) . ?
C5 C12 1.3951(18) . ?
C5 H20 0.9500 . ?
C6 C7 1.389(2) . ?
C6 H21 0.9500 . ?
C7 C8 1.378(2) . ?
C7 H22 0.9500 . ?
C8 C13 1.3877(19) . ?
C8 H23 0.9500 . ?
C9 C13 1.508(2) . ?
C9 C10 1.5128(19) . ?
C9 C22 1.537(2) . ?
C9 C23 1.540(3) . ?
C10 C11 1.4119(17) . ?
C11 C12 1.4948(16) . ?
C12 C13 1.4066(17) . ?
C14 B6 1.6944(18) . ?
C14 B10 1.7051(17) . ?
C14 B2 1.7221(16) . ?
C14 C15 1.7576(16) . ?
C14 B9 1.7593(17) . ?
C15 C28B 1.501(3) . ?
C15 C16 1.519(4) . ?
C15 B5 1.7148(18) . ?
C15 B1 1.7149(18) . ?
C15 B2 1.7153(17) . ?
C15 B9 1.7216(18) . ?
C22 H26A 0.9800 . ?
C22 H26B 0.9800 . ?
C22 H26C 0.9800 . ?
C23 H27A 0.9800 . ?
C23 H27B 0.9800 . ?
C23 H27C 0.9800 . ?
C16 C21 1.3900 . ?
C16 C17 1.3900 . ?
C21 C20 1.3900 . ?
C21 H29 0.9500 . ?
C20 C19 1.3900 . ?
C20 H30 0.9500 . ?
C19 C18 1.3900 . ?
C19 H31 0.9500 . ?
C18 C17 1.3900 . ?
C18 H32 0.9500 . ?
C17 H33 0.9500 . ?
C28B C29B 1.3900 . ?
C28B C33B 1.3900 . ?
C29B C30B 1.3900 . ?
C29B H29B 0.9500 . ?
C30B C31B 1.3900 . ?
C30B H30B 0.9500 . ?
C31B C32B 1.3900 . ?
C31B H31B 0.9500 . ?
C32B C33B 1.3900 . ?
C32B H32B 0.9500 . ?
C33B H33B 0.9500 . ?
B1 B5 1.775(2) . ?
B1 B2 1.7749(18) . ?
B1 B3 1.778(2) . ?
B1 B4 1.778(2) . ?
B1 H11 1.1200 . ?
B2 B3 1.7685(19) . ?
B2 B6 1.7824(19) . ?
B2 H6 1.1200 . ?
B3 B6 1.7758(19) . ?
B3 B4 1.783(2) . ?
B3 B7 1.788(2) . ?
B3 H7 1.1200 . ?
B4 B7 1.774(2) . ?
B4 B5 1.781(2) . ?
B4 B8 1.788(2) . ?
B4 H12 1.1200 . ?
B5 B9 1.771(2) . ?
B5 B8 1.777(2) . ?
B5 H10 1.1200 . ?
B6 B10 1.7712(19) . ?
B6 B7 1.774(2) . ?
B6 H5 1.1200 . ?
B7 B10 1.779(2) . ?
B7 B8 1.780(2) . ?
B7 H8 1.1200 . ?
B8 B9 1.759(2) . ?
B8 B10 1.778(2) . ?
B8 H9 1.1200 . ?
B9 B10 1.774(2) . ?
B9 H3 1.1200 . ?
B10 H4 1.1200 . ?
C1H C2H 1.481(13) . ?
C1H H1HA 0.9800 . ?
C1H H1HB 0.9800 . ?
C1H H1HC 0.9800 . ?
C2H C3H 1.458(12) . ?
C2H H2HA 0.9900 . ?
C2H H2HB 0.9900 . ?
C3H C4H 1.550(14) . ?
C3H H3HA 0.9900 . ?
C3H H3HB 0.9900 . ?
C4H C5H 1.494(15) . ?
C4H H4HA 0.9900 . ?
C4H H4HB 0.9900 . ?
C5H C6H 1.563(12) . ?
C5H H5HA 0.9900 . ?
C5H H5HB 0.9900 . ?
C6H H6HA 0.9800 . ?
C6H H6HB 0.9800 . ?
C6H H6HC 0.9800 . ?

loop_
_geom_torsion_atom_site_label_1
_geom_torsion_atom_site_label_2
_geom_torsion_atom_site_label_3
_geom_torsion_atom_site_label_4
_geom_torsion
_geom_torsion_site_symmetry_1
_geom_torsion_site_symmetry_2
_geom_torsion_site_symmetry_3
_geom_torsion_site_symmetry_4
_geom_torsion_publ_flag
C10 C1 C2 C3 -6.2(2) . . . . ?
C1 C2 C3 C4 1.6(2) . . . . ?
C2 C3 C4 C11 7.3(2) . . . . ?
C2 C3 C4 C14 -169.09(13) . . . . ?
C12 C5 C6 C7 0.1(2) . . . . ?
C5 C6 C7 C8 1.4(2) . . . . ?
C6 C7 C8 C13 -0.4(2) . . . . ?
C2 C1 C10 C11 1.8(2) . . . . ?
C2 C1 C10 C9 -177.11(15) . . . . ?
C13 C9 C10 C1 170.99(14) . . . . ?
C22 C9 C10 C1 52.6(2) . . . . ?
C23 C9 C10 C1 -70.5(2) . . . . ?
C13 C9 C10 C11 -8.02(16) . . . . ?
C22 C9 C10 C11 -126.38(15) . . . . ?
C23 C9 C10 C11 110.44(15) . . . . ?
C1 C10 C11 C4 7.0(2) . . . . ?
C9 C10 C11 C4 -173.93(12) . . . . ?
C1 C10 C11 C12 -170.06(13) . . . . ?
C9 C10 C11 C12 8.97(15) . . . . ?
C3 C4 C11 C10 -11.14(17) . . . . ?
C14 C4 C11 C10 164.69(12) . . . . ?
C3 C4 C11 C12 164.85(13) . . . . ?
C14 C4 C11 C12 -19.3(2) . . . . ?
C6 C5 C12 C13 -2.62(18) . . . . ?
C6 C5 C12 C11 -173.52(12) . . . . ?
C10 C11 C12 C5 165.48(13) . . . . ?
C4 C11 C12 C5 -10.8(2) . . . . ?
C10 C11 C12 C13 -6.11(14) . . . . ?
C4 C11 C12 C13 177.61(14) . . . . ?
C7 C8 C13 C12 -2.2(2) . . . . ?
C7 C8 C13 C9 172.78(14) . . . . ?
C5 C12 C13 C8 3.7(2) . . . . ?
C11 C12 C13 C8 176.74(12) . . . . ?
C5 C12 C13 C9 -172.00(12) . . . . ?
C11 C12 C13 C9 1.07(15) . . . . ?
C10 C9 C13 C8 -171.41(14) . . . . ?
C22 C9 C13 C8 -52.7(2) . . . . ?
C23 C9 C13 C8 71.6(2) . . . . ?
C10 C9 C13 C12 3.96(16) . . . . ?
C22 C9 C13 C12 122.72(15) . . . . ?
C23 C9 C13 C12 -113.00(15) . . . . ?
C3 C4 C14 B6 -123.84(13) . . . . ?
C11 C4 C14 B6 60.25(17) . . . . ?
C3 C4 C14 B10 -46.28(16) . . . . ?
C11 C4 C14 B10 137.81(12) . . . . ?
C3 C4 C14 B2 159.09(11) . . . . ?
C11 C4 C14 B2 -16.82(18) . . . . ?
C3 C4 C14 C15 90.68(13) . . . . ?
C11 C4 C14 C15 -85.23(14) . . . . ?
C3 C4 C14 B9 24.62(15) . . . . ?
C11 C4 C14 B9 -151.29(12) . . . . ?
C4 C14 C15 C28B 3.44(19) . . . . ?
B6 C14 C15 C28B -147.49(16) . . . . ?
B10 C14 C15 C28B 145.76(16) . . . . ?
B2 C14 C15 C28B -107.89(17) . . . . ?
B9 C14 C15 C28B 107.89(17) . . . . ?
C4 C14 C15 C16 7.4(3) . . . . ?
B6 C14 C15 C16 -143.5(3) . . . . ?
B10 C14 C15 C16 149.7(3) . . . . ?
B2 C14 C15 C16 -103.9(3) . . . . ?
B9 C14 C15 C16 111.8(3) . . . . ?
C4 C14 C15 B5 -143.35(10) . . . . ?
B6 C14 C15 B5 65.72(11) . . . . ?
B10 C14 C15 B5 -1.03(12) . . . . ?
B2 C14 C15 B5 105.32(10) . . . . ?
B9 C14 C15 B5 -38.90(10) . . . . ?
C4 C14 C15 B1 149.90(10) . . . . ?
B6 C14 C15 B1 -1.03(12) . . . . ?
B10 C14 C15 B1 -67.78(11) . . . . ?
B2 C14 C15 B1 38.57(9) . . . . ?
B9 C14 C15 B1 -105.65(10) . . . . ?
C4 C14 C15 B2 111.33(11) . . . . ?
B6 C14 C15 B2 -39.60(9) . . . . ?
B10 C14 C15 B2 -106.35(10) . . . . ?
B9 C14 C15 B2 -144.22(10) . . . . ?
C4 C14 C15 B9 -104.45(11) . . . . ?
B6 C14 C15 B9 104.62(10) . . . . ?
B10 C14 C15 B9 37.87(9) . . . . ?
B2 C14 C15 B9 144.22(10) . . . . ?
C28B C15 C16 C21 -6(4) . . . . ?
B5 C15 C16 C21 42.4(6) . . . . ?
B1 C15 C16 C21 118.4(5) . . . . ?
B2 C15 C16 C21 -170.3(5) . . . . ?
B9 C15 C16 C21 -33.1(6) . . . . ?
C14 C15 C16 C21 -103.5(6) . . . . ?
C28B C15 C16 C17 172(4) . . . . ?
B5 C15 C16 C17 -139.7(6) . . . . ?
B1 C15 C16 C17 -63.8(6) . . . . ?
B2 C15 C16 C17 7.5(7) . . . . ?
B9 C15 C16 C17 144.7(6) . . . . ?
C14 C15 C16 C17 74.3(7) . . . . ?
C17 C16 C21 C20 0.0 . . . . ?
C15 C16 C21 C20 177.9(4) . . . . ?
C16 C21 C20 C19 0.0 . . . . ?
C21 C20 C19 C18 0.0 . . . . ?
C20 C19 C18 C17 0.0 . . . . ?
C19 C18 C17 C16 0.0 . . . . ?
C21 C16 C17 C18 0.0 . . . . ?
C15 C16 C17 C18 -177.7(4) . . . . ?
C16 C15 C28B C29B -161(4) . . . . ?
B5 C15 C28B C29B 66.4(3) . . . . ?
B1 C15 C28B C29B 142.3(3) . . . . ?
B2 C15 C28B C29B -144.2(3) . . . . ?
B9 C15 C28B C29B -6.5(3) . . . . ?
C14 C15 C28B C29B -76.0(3) . . . . ?
C16 C15 C28B C33B 19(4) . . . . ?
B5 C15 C28B C33B -114.0(3) . . . . ?
B1 C15 C28B C33B -38.1(3) . . . . ?
B2 C15 C28B C33B 35.5(3) . . . . ?
B9 C15 C28B C33B 173.1(3) . . . . ?
C14 C15 C28B C33B 103.6(3) . . . . ?
C33B C28B C29B C30B 0.0 . . . . ?
C15 C28B C29B C30B 179.7(2) . . . . ?
C28B C29B C30B C31B 0.0 . . . . ?
C29B C30B C31B C32B 0.0 . . . . ?
C30B C31B C32B C33B 0.0 . . . . ?
C31B C32B C33B C28B 0.0 . . . . ?
C29B C28B C33B C32B 0.0 . . . . ?
C15 C28B C33B C32B -179.7(2) . . . . ?
C28B C15 B1 B5 -112.59(17) . . . . ?
C16 C15 B1 B5 -116.0(2) . . . . ?
B2 C15 B1 B5 140.44(10) . . . . ?
B9 C15 B1 B5 37.57(10) . . . . ?
C14 C15 B1 B5 103.12(10) . . . . ?
C28B C15 B1 B2 106.97(17) . . . . ?
C16 C15 B1 B2 103.5(2) . . . . ?
B5 C15 B1 B2 -140.44(10) . . . . ?
B9 C15 B1 B2 -102.87(10) . . . . ?
C14 C15 B1 B2 -37.32(8) . . . . ?
C28B C15 B1 B3 145.38(16) . . . . ?
C16 C15 B1 B3 141.9(2) . . . . ?
B5 C15 B1 B3 -102.03(11) . . . . ?
B2 C15 B1 B3 38.41(9) . . . . ?
B9 C15 B1 B3 -64.46(12) . . . . ?
C14 C15 B1 B3 1.09(12) . . . . ?
C28B C15 B1 B4 -151.81(17) . . . . ?
C16 C15 B1 B4 -155.3(2) . . . . ?
B5 C15 B1 B4 -39.23(10) . . . . ?
B2 C15 B1 B4 101.21(11) . . . . ?
B9 C15 B1 B4 -1.66(13) . . . . ?
C14 C15 B1 B4 63.89(11) . . . . ?
C28B C15 B2 C14 107.03(14) . . . . ?
C16 C15 B2 C14 108.1(2) . . . . ?
B5 C15 B2 C14 -100.68(10) . . . . ?
B1 C15 B2 C14 -138.42(9) . . . . ?
B9 C15 B2 C14 -33.16(9) . . . . ?
C28B C15 B2 B3 -153.27(13) . . . . ?
C16 C15 B2 B3 -152.2(2) . . . . ?
B5 C15 B2 B3 -0.98(12) . . . . ?
B1 C15 B2 B3 -38.73(9) . . . . ?
B9 C15 B2 B3 66.54(11) . . . . ?
C14 C15 B2 B3 99.70(9) . . . . ?
C28B C15 B2 B1 -114.54(15) . . . . ?
C16 C15 B2 B1 -113.4(2) . . . . ?
B5 C15 B2 B1 37.75(10) . . . . ?
B9 C15 B2 B1 105.27(10) . . . . ?
C14 C15 B2 B1 138.42(9) . . . . ?
C28B C15 B2 B6 143.82(13) . . . . ?
C16 C15 B2 B6 144.9(2) . . . . ?
B5 C15 B2 B6 -63.89(12) . . . . ?
B1 C15 B2 B6 -101.64(10) . . . . ?
B9 C15 B2 B6 3.63(12) . . . . ?
C14 C15 B2 B6 36.79(8) . . . . ?
C4 C14 B2 C15 -105.06(11) . . . . ?
B6 C14 B2 C15 137.42(9) . . . . ?
B10 C14 B2 C15 98.25(10) . . . . ?
B9 C14 B2 C15 31.87(9) . . . . ?
C4 C14 B2 B3 154.89(10) . . . . ?
B6 C14 B2 B3 37.37(9) . . . . ?
B10 C14 B2 B3 -1.80(12) . . . . ?
C15 C14 B2 B3 -100.05(10) . . . . ?
B9 C14 B2 B3 -68.18(11) . . . . ?
C4 C14 B2 B1 -141.81(11) . . . . ?
B6 C14 B2 B1 100.67(10) . . . . ?
B10 C14 B2 B1 61.50(12) . . . . ?
C15 C14 B2 B1 -36.75(9) . . . . ?
B9 C14 B2 B1 -4.88(13) . . . . ?
C4 C14 B2 B6 117.52(12) . . . . ?
B10 C14 B2 B6 -39.17(9) . . . . ?
C15 C14 B2 B6 -137.42(9) . . . . ?
B9 C14 B2 B6 -105.55(10) . . . . ?
B5 B1 B2 C15 -34.80(9) . . . . ?
B3 B1 B2 C15 -136.19(10) . . . . ?
B4 B1 B2 C15 -98.19(11) . . . . ?
C15 B1 B2 C14 37.92(9) . . . . ?
B5 B1 B2 C14 3.12(13) . . . . ?
B3 B1 B2 C14 -98.27(10) . . . . ?
B4 B1 B2 C14 -60.27(12) . . . . ?
C15 B1 B2 B3 136.19(10) . . . . ?
B5 B1 B2 B3 101.39(11) . . . . ?
B4 B1 B2 B3 38.01(10) . . . . ?
C15 B1 B2 B6 99.17(10) . . . . ?
B5 B1 B2 B6 64.37(12) . . . . ?
B3 B1 B2 B6 -37.02(9) . . . . ?
B4 B1 B2 B6 0.98(13) . . . . ?
C15 B2 B3 B6 -100.67(10) . . . . ?
C14 B2 B3 B6 -36.37(8) . . . . ?
B1 B2 B3 B6 -138.75(10) . . . . ?
C15 B2 B3 B1 38.08(9) . . . . ?
C14 B2 B3 B1 102.38(10) . . . . ?
B6 B2 B3 B1 138.75(10) . . . . ?
C15 B2 B3 B4 0.17(12) . . . . ?
C14 B2 B3 B4 64.47(11) . . . . ?
B1 B2 B3 B4 -37.91(9) . . . . ?
B6 B2 B3 B4 100.84(11) . . . . ?
C15 B2 B3 B7 -62.65(12) . . . . ?
C14 B2 B3 B7 1.65(12) . . . . ?
B1 B2 B3 B7 -100.73(11) . . . . ?
B6 B2 B3 B7 38.01(9) . . . . ?
C15 B1 B3 B2 -38.01(8) . . . . ?
B5 B1 B3 B2 -99.78(10) . . . . ?
B4 B1 B3 B2 -137.40(10) . . . . ?
C15 B1 B3 B6 -0.77(12) . . . . ?
B5 B1 B3 B6 -62.55(12) . . . . ?
B2 B1 B3 B6 37.23(9) . . . . ?
B4 B1 B3 B6 -100.17(11) . . . . ?
C15 B1 B3 B4 99.40(10) . . . . ?
B5 B1 B3 B4 37.63(9) . . . . ?
B2 B1 B3 B4 137.40(10) . . . . ?
C15 B1 B3 B7 62.40(11) . . . . ?
B5 B1 B3 B7 0.63(12) . . . . ?
B2 B1 B3 B7 100.41(10) . . . . ?
B4 B1 B3 B7 -37.00(9) . . . . ?
C15 B1 B4 B7 -62.00(13) . . . . ?
B5 B1 B4 B7 -100.58(11) . . . . ?
B2 B1 B4 B7 -0.32(14) . . . . ?
B3 B1 B4 B7 37.47(10) . . . . ?
C15 B1 B4 B5 38.59(9) . . . . ?
B2 B1 B4 B5 100.26(10) . . . . ?
B3 B1 B4 B5 138.05(10) . . . . ?
C15 B1 B4 B3 -99.47(10) . . . . ?
B5 B1 B4 B3 -138.05(10) . . . . ?
B2 B1 B4 B3 -37.79(9) . . . . ?
C15 B1 B4 B8 1.34(14) . . . . ?
B5 B1 B4 B8 -37.24(10) . . . . ?
B2 B1 B4 B8 63.02(13) . . . . ?
B3 B1 B4 B8 100.81(11) . . . . ?
B2 B3 B4 B7 -100.37(11) . . . . ?
B6 B3 B4 B7 -36.66(10) . . . . ?
B1 B3 B4 B7 -138.34(10) . . . . ?
B2 B3 B4 B1 37.97(9) . . . . ?
B6 B3 B4 B1 101.68(10) . . . . ?
B7 B3 B4 B1 138.34(10) . . . . ?
B2 B3 B4 B5 0.64(13) . . . . ?
B6 B3 B4 B5 64.35(13) . . . . ?
B1 B3 B4 B5 -37.34(10) . . . . ?
B7 B3 B4 B5 101.01(11) . . . . ?
B2 B3 B4 B8 -62.39(13) . . . . ?
B6 B3 B4 B8 1.32(14) . . . . ?
B1 B3 B4 B8 -100.37(12) . . . . ?
B7 B3 B4 B8 37.98(10) . . . . ?
C28B C15 B5 B9 -106.46(17) . . . . ?
C16 C15 B5 B9 -109.6(3) . . . . ?
B1 C15 B5 B9 140.43(11) . . . . ?
B2 C15 B5 B9 102.68(11) . . . . ?
C14 C15 B5 B9 38.34(9) . . . . ?
C28B C15 B5 B1 113.11(17) . . . . ?
C16 C15 B5 B1 110.0(3) . . . . ?
B2 C15 B5 B1 -37.75(10) . . . . ?
B9 C15 B5 B1 -140.43(11) . . . . ?
C14 C15 B5 B1 -102.09(10) . . . . ?
C28B C15 B5 B8 -144.85(16) . . . . ?
C16 C15 B5 B8 -148.0(3) . . . . ?
B1 C15 B5 B8 102.04(12) . . . . ?
B2 C15 B5 B8 64.30(13) . . . . ?
B9 C15 B5 B8 -38.39(10) . . . . ?
C14 C15 B5 B8 -0.05(13) . . . . ?
C28B C15 B5 B4 152.22(16) . . . . ?
C16 C15 B5 B4 149.1(3) . . . . ?
B1 C15 B5 B4 39.11(10) . . . . ?
B2 C15 B5 B4 1.36(13) . . . . ?
B9 C15 B5 B4 -101.32(11) . . . . ?
C14 C15 B5 B4 -62.98(12) . . . . ?
B2 B1 B5 C15 34.81(9) . . . . ?
B3 B1 B5 C15 97.83(10) . . . . ?
B4 B1 B5 C15 135.46(10) . . . . ?
C15 B1 B5 B9 -35.01(10) . . . . ?
B2 B1 B5 B9 -0.20(14) . . . . ?
B3 B1 B5 B9 62.82(13) . . . . ?
B4 B1 B5 B9 100.45(12) . . . . ?
C15 B1 B5 B8 -97.78(11) . . . . ?
B2 B1 B5 B8 -62.97(12) . . . . ?
B3 B1 B5 B8 0.05(13) . . . . ?
B4 B1 B5 B8 37.68(10) . . . . ?
C15 B1 B5 B4 -135.46(10) . . . . ?
B2 B1 B5 B4 -100.65(11) . . . . ?
B3 B1 B5 B4 -37.63(9) . . . . ?
B7 B4 B5 C15 62.56(12) . . . . ?
B1 B4 B5 C15 -38.56(9) . . . . ?
B3 B4 B5 C15 -1.19(13) . . . . ?
B8 B4 B5 C15 99.52(11) . . . . ?
B7 B4 B5 B9 0.58(13) . . . . ?
B1 B4 B5 B9 -100.53(10) . . . . ?
B3 B4 B5 B9 -63.16(12) . . . . ?
B8 B4 B5 B9 37.54(9) . . . . ?
B7 B4 B5 B1 101.11(11) . . . . ?
B3 B4 B5 B1 37.37(9) . . . . ?
B8 B4 B5 B1 138.07(10) . . . . ?
B7 B4 B5 B8 -36.96(10) . . . . ?
B1 B4 B5 B8 -138.07(10) . . . . ?
B3 B4 B5 B8 -100.70(11) . . . . ?
C4 C14 B6 B10 111.02(12) . . . . ?
B2 C14 B6 B10 -139.18(9) . . . . ?
C15 C14 B6 B10 -101.28(9) . . . . ?
B9 C14 B6 B10 -38.30(9) . . . . ?
C4 C14 B6 B7 149.34(11) . . . . ?
B10 C14 B6 B7 38.32(9) . . . . ?
B2 C14 B6 B7 -100.86(10) . . . . ?
C15 C14 B6 B7 -62.96(11) . . . . ?
B9 C14 B6 B7 0.02(12) . . . . ?
C4 C14 B6 B3 -147.19(11) . . . . ?
B10 C14 B6 B3 101.79(10) . . . . ?
B2 C14 B6 B3 -37.39(9) . . . . ?
C15 C14 B6 B3 0.51(11) . . . . ?
B9 C14 B6 B3 63.48(11) . . . . ?
C4 C14 B6 B2 -109.80(12) . . . . ?
B10 C14 B6 B2 139.18(9) . . . . ?
C15 C14 B6 B2 37.90(8) . . . . ?
B9 C14 B6 B2 100.87(10) . . . . ?
B2 B3 B6 C14 37.26(8) . . . . ?
B1 B3 B6 C14 0.16(12) . . . . ?
B4 B3 B6 C14 -63.27(12) . . . . ?
B7 B3 B6 C14 -99.88(10) . . . . ?
B2 B3 B6 B10 99.37(10) . . . . ?
B1 B3 B6 B10 62.27(12) . . . . ?
B4 B3 B6 B10 -1.16(13) . . . . ?
B7 B3 B6 B10 -37.77(10) . . . . ?
B2 B3 B6 B7 137.14(10) . . . . ?
B1 B3 B6 B7 100.04(11) . . . . ?
B4 B3 B6 B7 36.61(10) . . . . ?
B1 B3 B6 B2 -37.09(9) . . . . ?
B4 B3 B6 B2 -100.53(11) . . . . ?
B7 B3 B6 B2 -137.14(10) . . . . ?
C15 B2 B6 C14 -38.46(8) . . . . ?
B3 B2 B6 C14 -137.65(10) . . . . ?
B1 B2 B6 C14 -100.53(10) . . . . ?
C15 B2 B6 B10 -2.62(12) . . . . ?
C14 B2 B6 B10 35.84(8) . . . . ?
B3 B2 B6 B10 -101.80(10) . . . . ?
B1 B2 B6 B10 -64.69(11) . . . . ?
C15 B2 B6 B7 60.81(11) . . . . ?
C14 B2 B6 B7 99.27(10) . . . . ?
B3 B2 B6 B7 -38.38(9) . . . . ?
B1 B2 B6 B7 -1.26(12) . . . . ?
C15 B2 B6 B3 99.19(10) . . . . ?
C14 B2 B6 B3 137.65(10) . . . . ?
B1 B2 B6 B3 37.11(9) . . . . ?
C14 B6 B7 B4 63.39(12) . . . . ?
B10 B6 B7 B4 101.09(12) . . . . ?
B3 B6 B7 B4 -36.92(10) . . . . ?
B2 B6 B7 B4 1.06(13) . . . . ?
C14 B6 B7 B10 -37.70(9) . . . . ?
B3 B6 B7 B10 -138.01(11) . . . . ?
B2 B6 B7 B10 -100.03(10) . . . . ?
C14 B6 B7 B8 -0.48(13) . . . . ?
B10 B6 B7 B8 37.21(10) . . . . ?
B3 B6 B7 B8 -100.80(11) . . . . ?
B2 B6 B7 B8 -62.82(12) . . . . ?
C14 B6 B7 B3 100.31(10) . . . . ?
B10 B6 B7 B3 138.01(11) . . . . ?
B2 B6 B7 B3 37.97(9) . . . . ?
B1 B4 B7 B6 -0.46(14) . . . . ?
B5 B4 B7 B6 -63.74(13) . . . . ?
B3 B4 B7 B6 36.81(10) . . . . ?
B8 B4 B7 B6 -100.60(11) . . . . ?
B1 B4 B7 B10 62.88(13) . . . . ?
B5 B4 B7 B10 -0.41(13) . . . . ?
B3 B4 B7 B10 100.15(10) . . . . ?
B8 B4 B7 B10 -37.26(9) . . . . ?
B1 B4 B7 B8 100.14(12) . . . . ?
B5 B4 B7 B8 36.85(10) . . . . ?
B3 B4 B7 B8 137.41(11) . . . . ?
B1 B4 B7 B3 -37.27(10) . . . . ?
B5 B4 B7 B3 -100.55(11) . . . . ?
B8 B4 B7 B3 -137.41(11) . . . . ?
B2 B3 B7 B6 -38.32(9) . . . . ?
B1 B3 B7 B6 -101.67(10) . . . . ?
B4 B3 B7 B6 -138.81(11) . . . . ?
B2 B3 B7 B4 100.49(11) . . . . ?
B6 B3 B7 B4 138.81(11) . . . . ?
B1 B3 B7 B4 37.14(10) . . . . ?
B2 B3 B7 B10 -0.98(14) . . . . ?
B6 B3 B7 B10 37.34(10) . . . . ?
B1 B3 B7 B10 -64.33(12) . . . . ?
B4 B3 B7 B10 -101.47(12) . . . . ?
B2 B3 B7 B8 62.28(12) . . . . ?
B6 B3 B7 B8 100.60(11) . . . . ?
B1 B3 B7 B8 -1.07(13) . . . . ?
B4 B3 B7 B8 -38.21(10) . . . . ?
C15 B5 B8 B9 38.26(9) . . . . ?
B1 B5 B8 B9 100.02(10) . . . . ?
B4 B5 B8 B9 137.55(10) . . . . ?
C15 B5 B8 B10 1.07(14) . . . . ?
B9 B5 B8 B10 -37.19(10) . . . . ?
B1 B5 B8 B10 62.83(13) . . . . ?
B4 B5 B8 B10 100.36(11) . . . . ?
C15 B5 B8 B7 -62.48(13) . . . . ?
B9 B5 B8 B7 -100.74(11) . . . . ?
B1 B5 B8 B7 -0.71(13) . . . . ?
B4 B5 B8 B7 36.82(10) . . . . ?
C15 B5 B8 B4 -99.29(11) . . . . ?
B9 B5 B8 B4 -137.55(10) . . . . ?
B1 B5 B8 B4 -37.53(9) . . . . ?
B6 B7 B8 B9 0.77(14) . . . . ?
B4 B7 B8 B9 -100.46(11) . . . . ?
B10 B7 B8 B9 37.93(10) . . . . ?
B3 B7 B8 B9 -62.41(13) . . . . ?
B6 B7 B8 B5 64.29(13) . . . . ?
B4 B7 B8 B5 -36.95(10) . . . . ?
B10 B7 B8 B5 101.44(11) . . . . ?
B3 B7 B8 B5 1.10(13) . . . . ?
B6 B7 B8 B10 -37.16(9) . . . . ?
B4 B7 B8 B10 -138.39(10) . . . . ?
B3 B7 B8 B10 -100.34(10) . . . . ?
B6 B7 B8 B4 101.24(11) . . . . ?
B10 B7 B8 B4 138.39(10) . . . . ?
B3 B7 B8 B4 38.05(9) . . . . ?
B7 B4 B8 B9 100.74(11) . . . . ?
B1 B4 B8 B9 -0.61(14) . . . . ?
B5 B4 B8 B9 -37.90(10) . . . . ?
B3 B4 B8 B9 62.59(14) . . . . ?
B7 B4 B8 B5 138.64(10) . . . . ?
B1 B4 B8 B5 37.29(10) . . . . ?
B3 B4 B8 B5 100.49(11) . . . . ?
B7 B4 B8 B10 37.18(10) . . . . ?
B1 B4 B8 B10 -64.18(14) . . . . ?
B5 B4 B8 B10 -101.47(11) . . . . ?
B3 B4 B8 B10 -0.98(15) . . . . ?
B1 B4 B8 B7 -101.36(11) . . . . ?
B5 B4 B8 B7 -138.64(10) . . . . ?
B3 B4 B8 B7 -38.16(10) . . . . ?
C28B C15 B9 B8 153.15(14) . . . . ?
C16 C15 B9 B8 154.9(2) . . . . ?
B5 C15 B9 B8 38.97(10) . . . . ?
B1 C15 B9 B8 1.29(13) . . . . ?
B2 C15 B9 B8 -66.49(12) . . . . ?
C14 C15 B9 B8 -99.16(11) . . . . ?
C28B C15 B9 C14 -107.69(14) . . . . ?
C16 C15 B9 C14 -105.9(2) . . . . ?
B5 C15 B9 C14 138.13(10) . . . . ?
B1 C15 B9 C14 100.45(10) . . . . ?
B2 C15 B9 C14 32.67(9) . . . . ?
C28B C15 B9 B5 114.18(15) . . . . ?
C16 C15 B9 B5 116.0(2) . . . . ?
B1 C15 B9 B5 -37.69(10) . . . . ?
B2 C15 B9 B5 -105.46(11) . . . . ?
C14 C15 B9 B5 -138.13(10) . . . . ?
C28B C15 B9 B10 -143.52(14) . . . . ?
C16 C15 B9 B10 -141.7(2) . . . . ?
B5 C15 B9 B10 102.30(11) . . . . ?
B1 C15 B9 B10 64.62(12) . . . . ?
B2 C15 B9 B10 -3.16(13) . . . . ?
C14 C15 B9 B10 -35.83(8) . . . . ?
B5 B8 B9 C15 -38.20(9) . . . . ?
B10 B8 B9 C15 100.46(10) . . . . ?
B7 B8 B9 C15 62.61(12) . . . . ?
B4 B8 B9 C15 -0.37(14) . . . . ?
B5 B8 B9 C14 -101.55(10) . . . . ?
B10 B8 B9 C14 37.10(9) . . . . ?
B7 B8 B9 C14 -0.74(13) . . . . ?
B4 B8 B9 C14 -63.72(13) . . . . ?
B10 B8 B9 B5 138.66(10) . . . . ?
B7 B8 B9 B5 100.81(11) . . . . ?
B4 B8 B9 B5 37.83(10) . . . . ?
B5 B8 B9 B10 -138.66(10) . . . . ?
B7 B8 B9 B10 -37.85(10) . . . . ?
B4 B8 B9 B10 -100.82(11) . . . . ?
C4 C14 B9 C15 107.51(11) . . . . ?
B6 C14 B9 C15 -99.67(10) . . . . ?
B10 C14 B9 C15 -138.49(10) . . . . ?
B2 C14 B9 C15 -32.04(9) . . . . ?
C4 C14 B9 B8 -152.36(10) . . . . ?
B6 C14 B9 B8 0.46(13) . . . . ?
B10 C14 B9 B8 -38.36(9) . . . . ?
B2 C14 B9 B8 68.09(12) . . . . ?
C15 C14 B9 B8 100.13(10) . . . . ?
C4 C14 B9 B5 144.29(11) . . . . ?
B6 C14 B9 B5 -62.90(12) . . . . ?
B10 C14 B9 B5 -101.72(11) . . . . ?
B2 C14 B9 B5 4.73(13) . . . . ?
C15 C14 B9 B5 36.77(9) . . . . ?
C4 C14 B9 B10 -114.00(11) . . . . ?
B6 C14 B9 B10 38.82(9) . . . . ?
B2 C14 B9 B10 106.45(10) . . . . ?
C15 C14 B9 B10 138.49(10) . . . . ?
B1 B5 B9 C15 34.87(10) . . . . ?
B8 B5 B9 C15 136.05(11) . . . . ?
B4 B5 B9 C15 98.11(11) . . . . ?
C15 B5 B9 B8 -136.05(11) . . . . ?
B1 B5 B9 B8 -101.18(12) . . . . ?
B4 B5 B9 B8 -37.94(10) . . . . ?
C15 B5 B9 C14 -37.59(9) . . . . ?
B1 B5 B9 C14 -2.72(14) . . . . ?
B8 B5 B9 C14 98.46(11) . . . . ?
B4 B5 B9 C14 60.52(12) . . . . ?
C15 B5 B9 B10 -98.65(10) . . . . ?
B1 B5 B9 B10 -63.78(13) . . . . ?
B8 B5 B9 B10 37.40(9) . . . . ?
B4 B5 B9 B10 -0.54(13) . . . . ?
C4 C14 B10 B6 -117.22(12) . . . . ?
B2 C14 B10 B6 39.21(9) . . . . ?
C15 C14 B10 B6 102.60(9) . . . . ?
B9 C14 B10 B6 139.19(10) . . . . ?
C4 C14 B10 B9 103.59(12) . . . . ?
B6 C14 B10 B9 -139.19(10) . . . . ?
B2 C14 B10 B9 -99.98(10) . . . . ?
C15 C14 B10 B9 -36.58(9) . . . . ?
C4 C14 B10 B8 141.83(11) . . . . ?
B6 C14 B10 B8 -100.95(11) . . . . ?
B2 C14 B10 B8 -61.74(12) . . . . ?
C15 C14 B10 B8 1.65(12) . . . . ?
B9 C14 B10 B8 38.24(10) . . . . ?
C4 C14 B10 B7 -155.24(11) . . . . ?
B6 C14 B10 B7 -38.02(9) . . . . ?
B2 C14 B10 B7 1.19(13) . . . . ?
C15 C14 B10 B7 64.58(11) . . . . ?
B9 C14 B10 B7 101.17(11) . . . . ?
B7 B6 B10 C14 -136.81(10) . . . . ?
B3 B6 B10 C14 -98.94(10) . . . . ?
B2 B6 B10 C14 -36.02(8) . . . . ?
C14 B6 B10 B9 36.77(9) . . . . ?
B7 B6 B10 B9 -100.05(11) . . . . ?
B3 B6 B10 B9 -62.17(12) . . . . ?
B2 B6 B10 B9 0.74(12) . . . . ?
C14 B6 B10 B8 99.49(11) . . . . ?
B7 B6 B10 B8 -37.33(10) . . . . ?
B3 B6 B10 B8 0.55(13) . . . . ?
B2 B6 B10 B8 63.46(12) . . . . ?
C14 B6 B10 B7 136.81(10) . . . . ?
B3 B6 B10 B7 37.88(10) . . . . ?
B2 B6 B10 B7 100.79(10) . . . . ?
C15 B9 B10 C14 37.12(8) . . . . ?
B8 B9 B10 C14 136.61(10) . . . . ?
B5 B9 B10 C14 99.19(10) . . . . ?
C15 B9 B10 B6 1.40(12) . . . . ?
B8 B9 B10 B6 100.88(11) . . . . ?
C14 B9 B10 B6 -35.72(8) . . . . ?
B5 B9 B10 B6 63.47(12) . . . . ?
C15 B9 B10 B8 -99.48(11) . . . . ?
C14 B9 B10 B8 -136.61(10) . . . . ?
B5 B9 B10 B8 -37.41(9) . . . . ?
C15 B9 B10 B7 -61.78(12) . . . . ?
B8 B9 B10 B7 37.71(9) . . . . ?
C14 B9 B10 B7 -98.90(10) . . . . ?
B5 B9 B10 B7 0.29(12) . . . . ?
B9 B8 B10 C14 -38.86(9) . . . . ?
B5 B8 B10 C14 -1.71(14) . . . . ?
B7 B8 B10 C14 98.76(10) . . . . ?
B4 B8 B10 C14 61.75(13) . . . . ?
B9 B8 B10 B6 -100.34(10) . . . . ?
B5 B8 B10 B6 -63.18(13) . . . . ?
B7 B8 B10 B6 37.28(10) . . . . ?
B4 B8 B10 B6 0.27(14) . . . . ?
B5 B8 B10 B9 37.15(10) . . . . ?
B7 B8 B10 B9 137.62(10) . . . . ?
B4 B8 B10 B9 100.61(12) . . . . ?
B9 B8 B10 B7 -137.62(10) . . . . ?
B5 B8 B10 B7 -100.46(11) . . . . ?
B4 B8 B10 B7 -37.01(10) . . . . ?
B6 B7 B10 C14 37.26(9) . . . . ?
B4 B7 B10 C14 -63.56(12) . . . . ?
B8 B7 B10 C14 -101.03(11) . . . . ?
B3 B7 B10 C14 -0.09(13) . . . . ?
B4 B7 B10 B6 -100.82(11) . . . . ?
B8 B7 B10 B6 -138.30(11) . . . . ?
B3 B7 B10 B6 -37.35(9) . . . . ?
B6 B7 B10 B9 100.90(10) . . . . ?
B4 B7 B10 B9 0.07(13) . . . . ?
B8 B7 B10 B9 -37.40(9) . . . . ?
B3 B7 B10 B9 63.55(12) . . . . ?
B6 B7 B10 B8 138.30(11) . . . . ?
B4 B7 B10 B8 37.47(10) . . . . ?
B3 B7 B10 B8 100.95(12) . . . . ?
C1H C2H C3H C4H 65.6(17) . . . . ?
C2H C3H C4H C5H 163.7(13) . . . . ?
C3H C4H C5H C6H 172.8(12) . . . . ?
